data_7043437
loop_
_publ_author_name
'Camp, Cl\'ement'
'Toniolo, Davide'
'Andrez, Julie'
'P\'ecaut, Jacques'
'Mazzanti, Marinella'

_publ_section_title
;
 A versatile route to homo- and hetero-bimetallic 5f--5f and 3d--5f
 complexes supported by a redox active ligand framework
;
_journal_name_full 'Dalton Trans.'
_journal_paper_doi 10.1039/C7DT01993A
_journal_year 2017
_chemical_formula_moiety 'C48 H44 Co N4 O6 U, 1.5(C4 H8 O)'
_chemical_formula_sum 'C54 H56 Co N4 O7.5 U'
_chemical_formula_weight 1177.99
_chemical_name_systematic
;
 ? 
;
_space_group_crystal_system monoclinic
_space_group_IT_number 15
_space_group_name_Hall '-C 2yc'
_space_group_name_H-M_alt 'C 1 2/c 1'
_symmetry_space_group_name_Hall '-C 2yc'
_symmetry_space_group_name_H-M 'C 1 2/c 1'
_atom_sites_solution_hydrogens geom
_atom_sites_solution_primary direct
_atom_sites_solution_secondary difmap
_audit_creation_date 2017-01-10
_audit_creation_method
;
Olex2 1.2
(compiled 2015.09.30 svn.r3233 for OlexSys, GUI svn.r5103)
;
_audit_update_record
;
2017-03-20 deposited with the CCDC.
2017-06-08 downloaded from the CCDC.
;
_cell_angle_alpha 90.00
_cell_angle_beta 96.065(6)
_cell_angle_gamma 90.00
_cell_formula_units_Z 8
_cell_length_a 26.2903(17)
_cell_length_b 12.927(7)
_cell_length_c 27.0396(12)
_cell_measurement_reflns_used 1794
_cell_measurement_temperature 150.00(10)
_cell_measurement_theta_max 32.4411
_cell_measurement_theta_min 3.4266
_cell_volume 9138(5)
_computing_cell_refinement
;
CrysAlisPro, Agilent Technologies,
Version 1.171.35.19 (release 27-10-2011 CrysAlis171 .NET)
(compiled Oct 27 2011,15:02:11)
;
_computing_data_collection
;
CrysAlisPro, Agilent Technologies,
Version 1.171.35.19 (release 27-10-2011 CrysAlis171 .NET)
(compiled Oct 27 2011,15:02:11)
;
_computing_data_reduction
;
CrysAlisPro, Agilent Technologies,
Version 1.171.35.19 (release 27-10-2011 CrysAlis171 .NET)
(compiled Oct 27 2011,15:02:11)
;
_computing_molecular_graphics 'Olex2 (Dolomanov et al., 2009)'
_computing_publication_material 'Olex2 (Dolomanov et al., 2009)'
_computing_structure_refinement 'SHELXL-97 (Sheldrick, 1997)'
_computing_structure_solution 'SHELXS-97 (Sheldrick, 1990)'
_diffrn_ambient_temperature 150.00(10)
_diffrn_detector_area_resol_mean 15.9653
_diffrn_measured_fraction_theta_full 0.998
_diffrn_measured_fraction_theta_max 0.998
_diffrn_measurement_details
;
#__ type_ start__ end____ width___ exp.time_
  1 omega   39.00   81.00   1.0000    1.5000
omega____ theta____ kappa____ phi______ frames
    -       25.5614  179.0000 -120.0000 42

#__ type_ start__ end____ width___ exp.time_
  2 omega  -69.00  -33.00   1.0000    1.5000
omega____ theta____ kappa____ phi______ frames
    -      -27.1239  179.0000  120.0000 36

#__ type_ start__ end____ width___ exp.time_
  3 omega  -93.00   -6.00   1.0000    1.5000
omega____ theta____ kappa____ phi______ frames
    -      -27.1239  -37.0000  -30.0000 87

#__ type_ start__ end____ width___ exp.time_
  4 omega  -89.00  -10.00   1.0000    1.5000
omega____ theta____ kappa____ phi______ frames
    -      -27.1239  -57.0000  -90.0000 79
;
_diffrn_measurement_device_type 'Xcalibur, Sapphire3'
_diffrn_measurement_method '\w scans'
_diffrn_orient_matrix_UB_11 -0.0069756000
_diffrn_orient_matrix_UB_12 -0.0282330000
_diffrn_orient_matrix_UB_13 -0.0221722000
_diffrn_orient_matrix_UB_21 0.0261610000
_diffrn_orient_matrix_UB_22 -0.0104177000
_diffrn_orient_matrix_UB_23 -0.0021740000
_diffrn_orient_matrix_UB_31 -0.0016096000
_diffrn_orient_matrix_UB_32 -0.0458977000
_diffrn_orient_matrix_UB_33 0.0141484000
_diffrn_radiation_monochromator graphite
_diffrn_radiation_type MoK\a
_diffrn_radiation_wavelength 0.71073
_diffrn_reflns_av_R_equivalents 0.0474
_diffrn_reflns_av_unetI/netI 0.0839
_diffrn_reflns_limit_h_max 37
_diffrn_reflns_limit_h_min -30
_diffrn_reflns_limit_k_max 18
_diffrn_reflns_limit_k_min -9
_diffrn_reflns_limit_l_max 38
_diffrn_reflns_limit_l_min -29
_diffrn_reflns_number 26327
_diffrn_reflns_theta_full 30.51
_diffrn_reflns_theta_max 30.51
_diffrn_reflns_theta_min 3.43
_diffrn_source 'Enhance (Mo) X-ray Source'
_exptl_absorpt_coefficient_mu 3.965
_exptl_absorpt_correction_T_max 1.00000
_exptl_absorpt_correction_T_min 0.73373
_exptl_absorpt_correction_type multi-scan
_exptl_absorpt_process_details
;
CrysAlisPro, Agilent Technologies,
Version 1.171.35.19 (release 27-10-2011 CrysAlis171 .NET)
(compiled Oct 27 2011,15:02:11)
Empirical absorption correction using spherical harmonics,
 implemented in SCALE3 ABSPACK scaling algorithm.
;
_exptl_crystal_colour 'dark red'
_exptl_crystal_density_diffrn 1.713
_exptl_crystal_density_method 'not measured'
_exptl_crystal_description block
_exptl_crystal_F_000 4696
_exptl_crystal_size_max 0.42
_exptl_crystal_size_mid 0.37
_exptl_crystal_size_min 0.272
_refine_diff_density_max 2.382
_refine_diff_density_min -1.368
_refine_diff_density_rms 0.147
_refine_ls_extinction_method none
_refine_ls_goodness_of_fit_ref 1.058
_refine_ls_hydrogen_treatment mixed
_refine_ls_matrix_type full
_refine_ls_number_parameters 660
_refine_ls_number_reflns 13941
_refine_ls_number_restraints 23
_refine_ls_restrained_S_all 1.058
_refine_ls_R_factor_all 0.0955
_refine_ls_R_factor_gt 0.0581
_refine_ls_shift/su_max 0.022
_refine_ls_shift/su_mean 0.001
_refine_ls_structure_factor_coef Fsqd
_refine_ls_weighting_details 'calc w=1/[\s^2^(Fo^2^)+(0.0366P)^2^+14.5136P] where P=(Fo^2^+2Fc^2^)/3'
_refine_ls_weighting_scheme calc
_refine_ls_wR_factor_gt 0.1055
_refine_ls_wR_factor_ref 0.1203
_reflns_number_gt 9624
_reflns_number_total 13941
_reflns_threshold_expression >2sigma(I)
_cod_data_source_file c7dt01993a2.cif
_cod_data_source_block cc398_2
_cod_original_formula_sum 'C54 H56 Co N4 O7.50 U'
_cod_database_code 7043437
_chemical_oxdiff_formula 'U Co N4 O6 C50 H50'
_reflns_odcompleteness_completeness 99.78
_reflns_odcompleteness_iscentric 1
_reflns_odcompleteness_theta 30.44
_olex2_refinement_description
;
1. Fixed Uiso
 At 1.2 times of:
  All C(H) groups, All C(H,H) groups, All C(H,H,H,H) groups
2. Restrained distances
 O61-C61 = O61-C64
 1.45 with sigma of 0.02
 C61-C62 = C62-C63 = C63-C64
 1.52 with sigma of 0.02
3. Uiso/Uaniso restraints and constraints
Uanis(C42B) \\sim Ueq, Uanis(C44B) \\sim Ueq, Uanis(C62) \\sim Ueq: with sigma
of 0.02 and sigma for terminal atoms of 0.04
4. Others
 Sof(H43C)=Sof(H43D)=Sof(C41B)=Sof(H41C)=Sof(H41D)=Sof(C42B)=Sof(H42C)=
 Sof(H42D)=Sof(C44B)=Sof(H44C)=Sof(H44D)=1-FVAR(1)
 Sof(C41)=Sof(H41A)=Sof(H41B)=Sof(C42)=Sof(H42A)=Sof(H42B)=Sof(H43A)=Sof(H43B)=
 Sof(C44)=Sof(H44A)=Sof(H44B)=FVAR(1)
 Fixed Sof: O61(0.5) C61(0.5) H61A(0.5) H61B(0.5) C62(0.5) H62A(0.5) H62B(0.5)
 C63(0.5) H63A(0.5) H63B(0.5) C64(0.5) H64A(0.5) H64B(0.5)
5.a Ternary CH refined with riding coordinates:
 C14(H14), C34(H34)
5.b Secondary CH2 refined with riding coordinates:
 C41(H41A,H41B), C42(H42A,H42B), C43(H43A,H43B), C44(H44A,H44B), C41B(H41C,
 H41D), C42B(H42C,H42D), C44B(H44C,H44D), C45(H45A,H45B), C46(H46A,H46B),
 C47(H47A,H47B), C48(H48A,H48B), C51(H51A,H51B), C52(H52A,H52B), C53(H53A,H53B),
  C54(H54A,H54B), C61(H61A,H61B), C62(H62A,H62B), C63(H63A,H63B), C64(H64A,H64B)
5.c Aromatic/amide H refined with riding coordinates:
 C2(H2), C3(H3), C4(H4), C5(H5), C7(H7), C9(H9), C10(H10), C11(H11), C12(H12),
 C16(H16), C17(H17), C18(H18), C19(H19), C22(H22), C23(H23), C24(H24), C25(H25),
  C27(H27), C29(H29), C30(H30), C31(H31), C32(H32), C36(H36), C37(H37),
 C38(H38), C39(H39)
;
_olex2_submission_special_instructions 'No special instructions were received'

loop_
_space_group_symop_id
_space_group_symop_operation_xyz
1 'x, y, z'
2 '-x, y, -z+1/2'
3 'x+1/2, y+1/2, z'
4 '-x+1/2, y+1/2, -z+1/2'
5 '-x, -y, -z'
6 'x, -y, z-1/2'
7 '-x+1/2, -y+1/2, -z'
8 'x+1/2, -y+1/2, z-1/2'

loop_
_atom_site_label
_atom_site_type_symbol
_atom_site_fract_x
_atom_site_fract_y
_atom_site_fract_z
_atom_site_U_iso_or_equiv
_atom_site_adp_type
_atom_site_occupancy
_atom_site_calc_flag
_atom_site_disorder_assembly
_atom_site_disorder_group
_atom_site_refinement_flags_posn
_atom_site_refinement_flags_adp
U1 U 0.247611(7) 0.069056(17) 0.879487(7) 0.02770(6) Uani 1 d A . . .
Co1 Co 0.34624(3) -0.06249(7) 0.90943(3) 0.03231(17) Uani 1 d . . . .
O1 O 0.16986(15) 0.0819(4) 0.90302(13) 0.0434(11) Uani 1 d . . . .
O2 O 0.26588(14) 0.2333(3) 0.87530(12) 0.0321(8) Uani 1 d . . . .
N1 N 0.25357(17) 0.1100(4) 0.97427(15) 0.0269(9) Uani 1 d . . . .
N2 N 0.33672(16) 0.0860(4) 0.91707(15) 0.0278(10) Uani 1 d . . . .
C1 C 0.1409(2) 0.0763(5) 0.9395(2) 0.0343(12) Uani 1 d . . . .
C2 C 0.0880(2) 0.0611(6) 0.9301(2) 0.0439(15) Uani 1 d . . . .
H2 H 0.0728 0.0558 0.8967 0.053 Uiso 1 calc . . R .
C3 C 0.0581(2) 0.0537(6) 0.9679(2) 0.0485(17) Uani 1 d . . . .
H3 H 0.0224 0.0412 0.9607 0.058 Uiso 1 calc . . R .
C4 C 0.0788(2) 0.0640(6) 1.0172(2) 0.0490(16) Uani 1 d . . . .
H4 H 0.0576 0.0606 1.0435 0.059 Uiso 1 calc . . R .
C5 C 0.1308(2) 0.0794(6) 1.0270(2) 0.0447(15) Uani 1 d . . . .
H5 H 0.1453 0.0853 1.0606 0.054 Uiso 1 calc . . R .
C6 C 0.1628(2) 0.0866(5) 0.9888(2) 0.0334(12) Uani 1 d . . . .
C7 C 0.2162(2) 0.1033(5) 1.0026(2) 0.0323(12) Uani 1 d . . . .
H7 H 0.2260 0.1105 1.0372 0.039 Uiso 1 calc . . R .
C8 C 0.3045(2) 0.1254(4) 0.99842(18) 0.0282(11) Uani 1 d . . . .
C9 C 0.3147(2) 0.1567(5) 1.04803(19) 0.0330(12) Uani 1 d . . . .
H9 H 0.2869 0.1738 1.0663 0.040 Uiso 1 calc . . R .
C10 C 0.3637(2) 0.1635(5) 1.0711(2) 0.0388(14) Uani 1 d . . . .
H10 H 0.3697 0.1850 1.1048 0.047 Uiso 1 calc . . R .
C11 C 0.4044(2) 0.1385(6) 1.0444(2) 0.0419(15) Uani 1 d . . . .
H11 H 0.4385 0.1405 1.0601 0.050 Uiso 1 calc . . R .
C12 C 0.3952(2) 0.1109(5) 0.9951(2) 0.0354(13) Uani 1 d . . . .
H12 H 0.4233 0.0931 0.9774 0.042 Uiso 1 calc . . R .
C13 C 0.3455(2) 0.1080(4) 0.96987(19) 0.0296(11) Uani 1 d . . . .
C14 C 0.3745(2) 0.1441(5) 0.89005(18) 0.0298(12) Uani 1 d . . . .
H14 H 0.4025 0.1627 0.9165 0.036 Uiso 1 calc . . R .
C15 C 0.3565(2) 0.2485(5) 0.86741(18) 0.0327(12) Uani 1 d . . . .
C16 C 0.3949(3) 0.3137(6) 0.8547(2) 0.0436(15) Uani 1 d . . . .
H16 H 0.4291 0.2888 0.8575 0.052 Uiso 1 calc . . R .
C17 C 0.3854(3) 0.4137(6) 0.8380(3) 0.056(2) Uani 1 d . . . .
H17 H 0.4126 0.4561 0.8293 0.068 Uiso 1 calc . . R .
C18 C 0.3367(3) 0.4508(6) 0.8342(3) 0.0575(19) Uani 1 d . . . .
H18 H 0.3297 0.5192 0.8225 0.069 Uiso 1 calc . . R .
C19 C 0.2976(3) 0.3896(5) 0.8472(2) 0.0426(15) Uani 1 d . . . .
H19 H 0.2639 0.4173 0.8450 0.051 Uiso 1 calc . . R .
C20 C 0.3058(2) 0.2868(5) 0.86358(18) 0.0324(12) Uani 1 d . . . .
O21 O 0.27995(15) -0.0885(3) 0.92647(13) 0.0320(9) Uani 1 d . . . .
O22 O 0.29279(14) 0.0413(3) 0.81859(13) 0.0341(9) Uani 1 d . . . .
N21 N 0.3641(2) -0.2005(4) 0.90073(16) 0.0419(13) Uani 1 d . . . .
N22 N 0.40180(18) -0.0295(4) 0.87921(16) 0.0370(11) Uani 1 d . . . .
C21 C 0.2591(2) -0.1825(5) 0.93207(18) 0.0350(13) Uani 1 d . . . .
C22 C 0.2112(2) -0.1868(5) 0.9494(2) 0.0420(14) Uani 1 d . . . .
H22 H 0.1950 -0.1244 0.9577 0.050 Uiso 1 calc . . R .
C23 C 0.1865(3) -0.2805(6) 0.9549(2) 0.0520(18) Uani 1 d . . . .
H23 H 0.1539 -0.2820 0.9672 0.062 Uiso 1 calc . . R .
C24 C 0.2094(3) -0.3715(6) 0.9423(2) 0.056(2) Uani 1 d . . . .
H24 H 0.1922 -0.4356 0.9449 0.067 Uiso 1 calc . . R .
C25 C 0.2564(3) -0.3691(5) 0.9262(2) 0.057(2) Uani 1 d . . . .
H25 H 0.2717 -0.4324 0.9178 0.069 Uiso 1 calc . . R .
C26 C 0.2836(3) -0.2755(5) 0.9216(2) 0.0433(15) Uani 1 d . . . .
C27 C 0.3337(3) -0.2815(5) 0.9063(2) 0.0513(19) Uani 1 d . . . .
H27 H 0.3465 -0.3482 0.8996 0.062 Uiso 1 calc . . R .
C28 C 0.4126(3) -0.2083(6) 0.8816(2) 0.0457(17) Uani 1 d . . . .
C29 C 0.4390(3) -0.3012(7) 0.8758(2) 0.059(2) Uani 1 d . . . .
H29 H 0.4263 -0.3650 0.8869 0.071 Uiso 1 calc . . R .
C30 C 0.4835(3) -0.2970(8) 0.8535(3) 0.075(3) Uani 1 d . . . .
H30 H 0.5020 -0.3589 0.8490 0.090 Uiso 1 calc . . R .
C31 C 0.5019(3) -0.2037(9) 0.8376(3) 0.070(3) Uani 1 d . . . .
H31 H 0.5328 -0.2028 0.8224 0.084 Uiso 1 calc . . R .
C32 C 0.4761(2) -0.1114(7) 0.8434(2) 0.0531(19) Uani 1 d . . . .
H32 H 0.4889 -0.0483 0.8317 0.064 Uiso 1 calc . . R .
C33 C 0.4306(2) -0.1125(6) 0.8671(2) 0.0425(16) Uani 1 d . . . .
C34 C 0.4011(2) 0.0710(5) 0.85411(19) 0.0363(13) Uani 1 d . . . .
H34 H 0.4373 0.0944 0.8544 0.044 Uiso 1 calc . . R .
C35 C 0.3790(2) 0.0603(5) 0.79946(19) 0.0363(13) Uani 1 d . . . .
C36 C 0.4122(2) 0.0601(6) 0.7624(2) 0.0429(15) Uani 1 d . . . .
H36 H 0.4473 0.0759 0.7712 0.051 Uiso 1 calc . . R .
C37 C 0.3957(3) 0.0377(6) 0.7134(2) 0.0469(17) Uani 1 d . . . .
H37 H 0.4193 0.0375 0.6891 0.056 Uiso 1 calc . . R .
C38 C 0.3457(3) 0.0162(6) 0.7001(2) 0.0469(16) Uani 1 d . . . .
H38 H 0.3342 0.0009 0.6664 0.056 Uiso 1 calc . . R .
C39 C 0.3112(2) 0.0164(5) 0.73559(19) 0.0389(14) Uani 1 d . . . .
H39 H 0.2762 0.0009 0.7260 0.047 Uiso 1 calc . . R .
C40 C 0.3274(2) 0.0389(5) 0.7850(2) 0.0339(12) Uani 1 d . . . .
O41 O 0.18866(15) 0.1437(4) 0.80289(14) 0.0398(10) Uani 1 d . . . .
O42 O 0.19771(18) -0.0824(4) 0.83899(15) 0.0474(11) Uani 1 d . . . .
C41 C 0.2079(3) 0.2108(8) 0.7687(3) 0.053(2) Uani 0.838(9) d A 1 . .
H41A H 0.2348 0.1757 0.7519 0.063 Uiso 0.838(9) calc A 1 R .
H41B H 0.2231 0.2727 0.7860 0.063 Uiso 0.838(9) calc A 1 R .
C42 C 0.1646(3) 0.2418(7) 0.7314(2) 0.0410(19) Uani 0.838(9) d A 1 . .
H42A H 0.1689 0.3136 0.7197 0.049 Uiso 0.838(9) calc A 1 R .
H42B H 0.1615 0.1946 0.7024 0.049 Uiso 0.838(9) calc A 1 R .
C43 C 0.1194(3) 0.2328(7) 0.7602(3) 0.064(2) Uani 1 d . . . .
H43A H 0.1142 0.2972 0.7788 0.077 Uiso 0.838(9) calc A 1 R .
H43B H 0.0879 0.2170 0.7381 0.077 Uiso 0.838(9) calc A 1 R .
H43C H 0.1141 0.3044 0.7478 0.077 Uiso 0.162(9) d A 2 R .
H43D H 0.0864 0.2036 0.7680 0.077 Uiso 0.162(9) d A 2 R .
C44 C 0.1336(3) 0.1456(9) 0.7946(3) 0.066(3) Uani 0.838(9) d A 1 . .
H44A H 0.1188 0.1558 0.8264 0.079 Uiso 0.838(9) calc A 1 R .
H44B H 0.1206 0.0795 0.7796 0.079 Uiso 0.838(9) calc A 1 R .
C41B C 0.1693(16) 0.093(5) 0.7540(12) 0.067(18) Uani 0.162(9) d A 2 . .
H41C H 0.1979 0.0709 0.7353 0.080 Uiso 0.162(9) calc A 2 R .
H41D H 0.1473 0.0326 0.7591 0.080 Uiso 0.162(9) calc A 2 R .
C42B C 0.1392(17) 0.180(4) 0.7279(16) 0.053(11) Uani 0.162(9) d A 2 . U
H42C H 0.1620 0.2240 0.7100 0.064 Uiso 0.162(9) calc A 2 R .
H42D H 0.1121 0.1517 0.7034 0.064 Uiso 0.162(9) calc A 2 R .
C44B C 0.1597(19) 0.231(4) 0.8083(16) 0.063(13) Uani 0.162(9) d A 2 . U
H44C H 0.1813 0.2939 0.8099 0.076 Uiso 0.162(9) calc A 2 R .
H44D H 0.1421 0.2269 0.8388 0.076 Uiso 0.162(9) calc A 2 R .
C45 C 0.2163(3) -0.1521(7) 0.8035(3) 0.066(2) Uani 1 d A . . .
H45A H 0.2425 -0.1995 0.8198 0.079 Uiso 1 calc . . R .
H45B H 0.2312 -0.1136 0.7769 0.079 Uiso 1 calc . . R .
C46 C 0.1683(4) -0.2118(7) 0.7826(3) 0.077(3) Uani 1 d . . . .
H46A H 0.1503 -0.1753 0.7537 0.092 Uiso 1 calc A . R .
H46B H 0.1772 -0.2824 0.7724 0.092 Uiso 1 calc . . R .
C47 C 0.1368(4) -0.2152(8) 0.8238(4) 0.087(3) Uani 1 d A . . .
H47A H 0.1486 -0.2698 0.8480 0.104 Uiso 1 calc . . R .
H47B H 0.1004 -0.2273 0.8119 0.104 Uiso 1 calc . . R .
C48 C 0.1445(3) -0.1113(7) 0.8459(4) 0.069(2) Uani 1 d A . . .
H48A H 0.1395 -0.1126 0.8817 0.083 Uiso 1 calc . . R .
H48B H 0.1201 -0.0612 0.8288 0.083 Uiso 1 calc . . R .
O51 O 0.5138(2) 0.1898(5) 0.90199(18) 0.0664(15) Uani 1 d . . . .
C51 C 0.5355(3) 0.1054(7) 0.9303(3) 0.065(2) Uani 1 d . . . .
H51A H 0.5681 0.0841 0.9180 0.078 Uiso 1 calc . . R .
H51B H 0.5118 0.0456 0.9276 0.078 Uiso 1 calc . . R .
C52 C 0.5448(3) 0.1410(7) 0.9833(3) 0.057(2) Uani 1 d . . . .
H52A H 0.5200 0.1088 1.0038 0.068 Uiso 1 calc . . R .
H52B H 0.5799 0.1235 0.9977 0.068 Uiso 1 calc . . R .
C53 C 0.5375(3) 0.2559(7) 0.9806(3) 0.070(2) Uani 1 d . . . .
H53A H 0.5054 0.2765 0.9941 0.084 Uiso 1 calc . . R .
H53B H 0.5666 0.2923 0.9993 0.084 Uiso 1 calc . . R .
C54 C 0.5349(3) 0.2796(7) 0.9263(3) 0.061(2) Uani 1 d . . . .
H54A H 0.5128 0.3405 0.9178 0.073 Uiso 1 calc . . R .
H54B H 0.5694 0.2939 0.9164 0.073 Uiso 1 calc . . R .
O61 O 0.5081(8) 0.4171(16) 0.7974(7) 0.093(6) Uani 0.50 d B -1 D .
C61 C 0.4920(6) 0.3201(15) 0.7708(8) 0.068(5) Uani 0.50 d B -1 D .
H61A H 0.5181 0.2663 0.7800 0.082 Uiso 0.50 calc B -1 R .
H61B H 0.4596 0.2964 0.7827 0.082 Uiso 0.50 calc B -1 R .
C62 C 0.4845(15) 0.328(3) 0.7166(11) 0.181(19) Uani 0.50 d B -1 D U
H62A H 0.4536 0.2898 0.7024 0.218 Uiso 0.50 calc B -1 R .
H62B H 0.5146 0.3029 0.7011 0.218 Uiso 0.50 calc B -1 R .
C63 C 0.4779(14) 0.443(3) 0.7119(14) 0.135(18) Uani 0.50 d B -1 D .
H63A H 0.4411 0.4612 0.7096 0.162 Uiso 0.50 calc B -1 R .
H63B H 0.4919 0.4680 0.6815 0.162 Uiso 0.50 calc B -1 R .
C64 C 0.506(2) 0.492(2) 0.7576(14) 0.109(14) Uani 0.50 d B -1 D .
H64A H 0.5413 0.5111 0.7509 0.131 Uiso 0.50 calc B -1 R .
H64B H 0.4883 0.5552 0.7668 0.131 Uiso 0.50 calc B -1 R .

loop_
_atom_site_aniso_label
_atom_site_aniso_U_11
_atom_site_aniso_U_22
_atom_site_aniso_U_33
_atom_site_aniso_U_23
_atom_site_aniso_U_13
_atom_site_aniso_U_12
U1 0.03090(10) 0.02499(10) 0.02642(9) -0.00047(10) -0.00069(6) 0.00020(10)
Co1 0.0392(4) 0.0280(4) 0.0289(3) -0.0026(3) -0.0004(3) 0.0088(4)
O1 0.034(2) 0.063(3) 0.0324(18) 0.002(2) -0.0016(16) -0.004(2)
O2 0.039(2) 0.027(2) 0.0311(17) 0.0068(17) 0.0059(15) 0.0057(17)
N1 0.032(2) 0.022(2) 0.0265(19) 0.0000(18) 0.0011(17) 0.0020(19)
N2 0.029(2) 0.027(3) 0.0269(19) -0.0006(19) 0.0026(16) 0.0012(19)
C1 0.031(3) 0.036(3) 0.036(3) 0.005(3) 0.003(2) 0.002(3)
C2 0.033(3) 0.056(4) 0.041(3) 0.007(3) 0.000(2) 0.000(3)
C3 0.035(3) 0.053(5) 0.059(4) -0.006(4) 0.009(3) -0.011(3)
C4 0.039(3) 0.054(4) 0.056(4) -0.011(4) 0.015(3) -0.003(4)
C5 0.043(3) 0.046(4) 0.047(3) -0.013(3) 0.011(3) -0.001(3)
C6 0.032(3) 0.029(3) 0.039(3) -0.005(2) 0.003(2) 0.000(2)
C7 0.040(3) 0.028(3) 0.030(2) -0.005(2) 0.008(2) -0.001(2)
C8 0.034(3) 0.020(3) 0.029(2) 0.000(2) -0.001(2) -0.001(2)
C9 0.042(3) 0.025(3) 0.033(3) -0.001(2) 0.007(2) -0.001(3)
C10 0.048(3) 0.035(3) 0.032(3) -0.003(3) -0.003(2) -0.006(3)
C11 0.036(3) 0.051(4) 0.036(3) -0.001(3) -0.010(2) 0.005(3)
C12 0.036(3) 0.036(3) 0.033(3) -0.001(3) -0.001(2) 0.004(3)
C13 0.038(3) 0.020(2) 0.030(2) -0.001(2) -0.001(2) 0.001(2)
C14 0.026(3) 0.033(3) 0.030(2) -0.002(2) 0.000(2) 0.001(2)
C15 0.040(3) 0.031(3) 0.027(2) -0.002(2) 0.004(2) -0.005(3)
C16 0.047(4) 0.044(4) 0.040(3) -0.003(3) 0.007(3) -0.009(3)
C17 0.067(5) 0.044(5) 0.060(4) -0.002(4) 0.014(4) -0.023(4)
C18 0.082(6) 0.032(4) 0.059(4) 0.004(3) 0.010(4) -0.011(4)
C19 0.056(4) 0.024(3) 0.047(3) 0.004(3) 0.004(3) -0.002(3)
C20 0.042(3) 0.028(3) 0.027(2) -0.001(2) 0.004(2) 0.001(3)
O21 0.043(2) 0.019(2) 0.0333(18) -0.0009(16) 0.0000(16) 0.0001(16)
O22 0.033(2) 0.040(3) 0.0297(17) -0.0065(17) 0.0011(15) 0.0052(18)
N21 0.059(3) 0.037(3) 0.029(2) 0.000(2) -0.001(2) 0.015(3)
N22 0.034(3) 0.043(3) 0.033(2) 0.001(2) 0.0001(19) 0.013(2)
C21 0.054(4) 0.025(3) 0.024(2) 0.003(2) -0.006(2) -0.001(3)
C22 0.053(4) 0.030(3) 0.042(3) 0.005(3) -0.005(3) -0.007(3)
C23 0.062(4) 0.040(4) 0.050(4) 0.007(3) -0.009(3) -0.015(4)
C24 0.089(6) 0.033(4) 0.044(4) 0.002(3) -0.003(4) -0.014(4)
C25 0.106(7) 0.023(3) 0.041(3) 0.002(3) 0.005(4) 0.004(4)
C26 0.072(5) 0.025(3) 0.033(3) 0.002(3) 0.007(3) 0.009(3)
C27 0.094(6) 0.028(3) 0.033(3) 0.001(3) 0.007(3) 0.020(4)
C28 0.057(4) 0.049(4) 0.029(3) -0.010(3) -0.005(3) 0.023(4)
C29 0.076(5) 0.060(5) 0.040(3) -0.009(4) -0.004(3) 0.036(4)
C30 0.082(6) 0.084(7) 0.055(4) -0.022(5) -0.014(4) 0.057(6)
C31 0.049(4) 0.102(8) 0.056(4) -0.025(5) -0.007(3) 0.035(5)
C32 0.040(4) 0.074(6) 0.044(3) -0.014(4) 0.000(3) 0.019(4)
C33 0.038(3) 0.055(4) 0.033(3) -0.006(3) -0.003(2) 0.018(3)
C34 0.031(3) 0.043(3) 0.034(3) 0.000(3) -0.001(2) 0.006(3)
C35 0.039(3) 0.040(4) 0.030(2) -0.001(3) 0.004(2) 0.005(3)
C36 0.039(3) 0.052(4) 0.038(3) -0.003(3) 0.008(2) 0.006(3)
C37 0.051(4) 0.055(5) 0.037(3) 0.001(3) 0.016(3) 0.011(3)
C38 0.061(4) 0.047(4) 0.033(3) -0.001(3) 0.007(3) 0.008(4)
C39 0.043(3) 0.043(4) 0.030(2) 0.000(3) 0.001(2) 0.003(3)
C40 0.037(3) 0.029(3) 0.035(3) -0.001(2) 0.000(2) 0.006(2)
O41 0.037(2) 0.047(3) 0.0347(19) 0.007(2) 0.0005(17) 0.001(2)
O42 0.060(3) 0.039(3) 0.041(2) -0.004(2) -0.003(2) -0.009(2)
C41 0.051(5) 0.065(6) 0.043(4) 0.026(4) 0.003(3) 0.004(5)
C42 0.054(5) 0.035(4) 0.032(3) 0.002(3) -0.006(3) 0.003(4)
C43 0.049(4) 0.083(7) 0.061(4) 0.026(5) 0.001(3) 0.021(4)
C44 0.040(5) 0.089(8) 0.066(5) 0.034(6) -0.010(4) -0.002(5)
C41B 0.05(2) 0.13(6) 0.023(16) -0.02(2) 0.003(16) -0.02(3)
C42B 0.047(17) 0.06(2) 0.047(16) -0.008(15) -0.023(14) 0.013(15)
C44B 0.07(2) 0.06(2) 0.050(17) -0.020(16) -0.016(15) 0.007(16)
C45 0.099(6) 0.060(5) 0.042(4) -0.010(4) 0.019(4) -0.013(5)
C46 0.117(7) 0.056(5) 0.057(4) -0.019(4) 0.013(5) -0.042(6)
C47 0.081(6) 0.075(7) 0.101(7) -0.025(6) -0.002(5) -0.012(6)
C48 0.052(5) 0.049(5) 0.101(6) -0.002(5) -0.012(4) -0.017(4)
O51 0.069(3) 0.065(4) 0.060(3) 0.000(3) -0.019(3) 0.003(3)
C51 0.071(5) 0.053(5) 0.066(5) 0.001(4) -0.015(4) 0.003(4)
C52 0.045(4) 0.067(6) 0.056(4) 0.011(4) -0.001(3) -0.009(4)
C53 0.083(6) 0.061(6) 0.065(5) -0.010(5) 0.007(4) 0.006(5)
C54 0.059(5) 0.058(5) 0.064(4) 0.009(4) -0.005(4) -0.002(4)
O61 0.086(12) 0.112(18) 0.091(10) -0.020(11) 0.048(9) -0.021(11)
C61 0.026(8) 0.076(14) 0.103(14) -0.005(11) 0.013(8) 0.006(8)
C62 0.17(2) 0.18(3) 0.20(3) -0.001(18) 0.043(18) -0.030(18)
C63 0.10(3) 0.10(2) 0.21(5) -0.07(2) 0.08(2) -0.01(2)
C64 0.12(3) 0.12(2) 0.10(3) -0.03(3) 0.04(2) -0.05(4)

loop_
_atom_type_symbol
_atom_type_description
_atom_type_scat_dispersion_real
_atom_type_scat_dispersion_imag
_atom_type_scat_source
C C 0.0033 0.0016 'International Tables Vol C Tables 4.2.6.8 and 6.1.1.4'
H H 0.0000 0.0000 'International Tables Vol C Tables 4.2.6.8 and 6.1.1.4'
N N 0.0061 0.0033 'International Tables Vol C Tables 4.2.6.8 and 6.1.1.4'
O O 0.0106 0.0060 'International Tables Vol C Tables 4.2.6.8 and 6.1.1.4'
Co Co 0.3494 0.9721 'International Tables Vol C Tables 4.2.6.8 and 6.1.1.4'
U U -9.6767 9.6646 'International Tables Vol C Tables 4.2.6.8 and 6.1.1.4'

loop_
_exptl_crystal_face_index_h
_exptl_crystal_face_index_k
_exptl_crystal_face_index_l
_exptl_crystal_face_perp_dist
_exptl_oxdiff_crystal_face_indexfrac_h
_exptl_oxdiff_crystal_face_indexfrac_k
_exptl_oxdiff_crystal_face_indexfrac_l
_exptl_oxdiff_crystal_face_x
_exptl_oxdiff_crystal_face_y
_exptl_oxdiff_crystal_face_z
0 0 1 0.1388 0.0000 0.0000 1.0000 -0.0222 -0.0022 0.0141
0 0 -1 0.1335 -0.0000 -0.0000 -1.0000 0.0222 0.0022 -0.0141
1 -1 1 0.1402 1.0000 -1.0000 1.0000 -0.0009 0.0344 0.0584
1 0 -1 0.2018 1.0000 -0.0000 -1.0000 0.0152 0.0283 -0.0158
-1 0 2 0.1644 -1.0000 0.0000 2.0000 -0.0374 -0.0305 0.0299
0 1 -1 0.1556 0.0000 1.0000 -1.0000 -0.0061 -0.0082 -0.0600
-1 -1 -1 0.1979 -1.0000 -1.0000 -1.0000 0.0574 -0.0136 0.0334
-1 0 0 0.1762 -1.0000 0.0000 -0.0000 0.0070 -0.0262 0.0016
1 0 0 0.1722 1.0000 -0.0000 0.0000 -0.0070 0.0262 -0.0016
-2 1 1 0.1447 -2.0000 1.0000 1.0000 -0.0365 -0.0649 -0.0285
1 1 2 0.2036 1.0000 1.0000 2.0000 -0.0796 0.0114 -0.0192

loop_
_geom_angle_atom_site_label_1
_geom_angle_atom_site_label_2
_geom_angle_atom_site_label_3
_geom_angle
O1 U1 Co1 137.01(12)
O1 U1 N1 70.30(13)
O1 U1 N2 137.97(13)
O1 U1 O21 100.97(15)
O1 U1 O41 73.36(13)
O1 U1 O42 74.39(16)
O2 U1 Co1 111.13(10)
O2 U1 O1 99.03(17)
O2 U1 N1 82.11(14)
O2 U1 N2 74.34(15)
O2 U1 O21 138.91(13)
O2 U1 O41 73.58(14)
O2 U1 O42 146.53(14)
N1 U1 Co1 83.92(10)
N1 U1 O41 131.91(14)
N2 U1 Co1 38.44(11)
N2 U1 N1 67.69(14)
N2 U1 O21 66.75(14)
N2 U1 O41 138.30(14)
N2 U1 O42 132.21(15)
O21 U1 Co1 36.84(9)
O21 U1 N1 71.59(13)
O21 U1 O41 146.87(14)
O21 U1 O42 73.95(14)
O22 U1 Co1 66.45(10)
O22 U1 O1 146.28(14)
O22 U1 O2 88.85(15)
O22 U1 N1 143.42(14)
O22 U1 N2 75.73(13)
O22 U1 O21 93.86(14)
O22 U1 O41 77.68(13)
O22 U1 O42 81.02(15)
O41 U1 Co1 143.45(9)
O42 U1 Co1 93.94(11)
O42 U1 N1 123.74(14)
O42 U1 O41 73.10(15)
N2 Co1 U1 51.77(13)
O21 Co1 U1 52.94(12)
O21 Co1 N2 91.00(17)
N21 Co1 U1 134.28(17)
N21 Co1 N2 172.6(2)
N21 Co1 O21 96.4(2)
N22 Co1 U1 116.33(16)
N22 Co1 N2 86.3(2)
N22 Co1 O21 166.50(18)
N22 Co1 N21 86.7(2)
C1 O1 U1 147.3(3)
C20 O2 U1 134.9(4)
C7 N1 U1 126.2(4)
C7 N1 C8 117.6(4)
C8 N1 U1 115.5(3)
Co1 N2 U1 89.78(17)
C13 N2 U1 118.0(3)
C13 N2 Co1 106.8(3)
C13 N2 C14 109.7(4)
C14 N2 U1 119.7(3)
C14 N2 Co1 110.1(3)
O1 C1 C2 121.1(5)
O1 C1 C6 119.8(5)
C2 C1 C6 119.1(5)
C3 C2 C1 121.1(6)
C2 C3 C4 121.0(6)
C5 C4 C3 118.6(6)
C4 C5 C6 121.8(6)
C1 C6 C5 118.4(5)
C1 C6 C7 123.8(5)
C5 C6 C7 117.9(5)
N1 C7 C6 129.4(5)
C9 C8 N1 123.4(5)
C9 C8 C13 119.3(5)
C13 C8 N1 117.3(4)
C10 C9 C8 122.0(5)
C9 C10 C11 119.1(5)
C12 C11 C10 119.7(5)
C11 C12 C13 122.3(6)
C8 C13 N2 121.3(5)
C12 C13 N2 121.6(5)
C12 C13 C8 117.1(5)
N2 C14 C15 116.3(4)
N2 C14 C34 111.1(5)
C15 C14 C34 114.9(4)
C16 C15 C14 115.6(5)
C16 C15 C20 118.3(6)
C20 C15 C14 125.8(5)
C17 C16 C15 122.5(7)
C18 C17 C16 119.4(7)
C17 C18 C19 120.1(7)
C18 C19 C20 122.0(7)
O2 C20 C15 124.3(5)
O2 C20 C19 118.0(5)
C19 C20 C15 117.7(6)
Co1 O21 U1 90.22(15)
C21 O21 U1 132.1(3)
C21 O21 Co1 126.0(4)
C40 O22 U1 168.3(4)
C27 N21 Co1 125.1(5)
C27 N21 C28 123.5(6)
C28 N21 Co1 111.0(5)
C33 N22 Co1 114.7(5)
C33 N22 C34 124.3(5)
C34 N22 Co1 116.7(4)
O21 C21 C22 117.9(5)
O21 C21 C26 123.2(6)
C22 C21 C26 118.9(6)
C23 C22 C21 121.4(7)
C24 C23 C22 119.6(7)
C25 C24 C23 119.9(7)
C24 C25 C26 122.3(7)
C21 C26 C25 117.8(6)
C21 C26 C27 124.2(6)
C25 C26 C27 118.1(6)
N21 C27 C26 125.0(6)
C29 C28 N21 124.8(7)
C33 C28 N21 112.3(6)
C33 C28 C29 122.8(7)
C30 C29 C28 118.0(8)
C29 C30 C31 120.7(8)
C30 C31 C32 121.6(8)
C31 C32 C33 119.2(8)
N22 C33 C28 114.5(6)
N22 C33 C32 127.9(7)
C28 C33 C32 117.6(6)
N22 C34 C14 103.4(4)
N22 C34 C35 110.5(5)
C35 C34 C14 120.2(5)
C36 C35 C34 119.3(5)
C36 C35 C40 117.4(5)
C40 C35 C34 122.9(5)
C37 C36 C35 122.2(6)
C38 C37 C36 119.6(6)
C37 C38 C39 120.3(6)
C38 C39 C40 120.6(6)
O22 C40 C35 120.7(5)
O22 C40 C39 119.5(5)
C39 C40 C35 119.9(5)
C41 O41 U1 121.5(4)
C41 O41 C44 108.3(6)
C41 O41 C41B 79(2)
C44 O41 U1 128.8(4)
C44 O41 C41B 68.4(17)
C41B O41 U1 130(2)
C44B O41 U1 120.2(17)
C44B O41 C41 79(2)
C44B O41 C44 56(2)
C44B O41 C41B 108(3)
C45 O42 U1 125.0(4)
C45 O42 C48 108.6(6)
C48 O42 U1 126.3(4)
O41 C41 C42 108.0(6)
C43 C42 C41 102.6(6)
C42 C43 C44B 86(2)
C44 C43 C42 103.0(6)
C44 C43 C44B 51(2)
C42B C43 C42 43(2)
C42B C43 C44 86(2)
C42B C43 C44B 106(2)
O41 C44 C43 107.1(7)
C42B C41B O41 101(4)
C43 C42B C41B 108(3)
O41 C44B C43 105(3)
O42 C45 C46 103.6(6)
C47 C46 C45 104.3(6)
C46 C47 C48 102.5(8)
C47 C48 O42 105.7(7)
C54 O51 C51 105.4(5)
O51 C51 C52 107.1(7)
C53 C52 C51 104.5(6)
C54 C53 C52 104.1(7)
O51 C54 C53 105.2(7)
C64 O61 C61 102.6(17)
C62 C61 O61 116(2)
C61 C62 C63 99(3)
C62 C63 C64 108(3)
O61 C64 C63 108(2)

loop_
_geom_bond_atom_site_label_1
_geom_bond_atom_site_label_2
_geom_bond_distance
U1 Co1 3.1349(9)
U1 O1 2.211(4)
U1 O2 2.182(4)
U1 N1 2.605(4)
U1 N2 2.463(4)
U1 O21 2.502(4)
U1 O22 2.160(3)
U1 O41 2.635(4)
U1 O42 2.540(5)
Co1 N2 1.949(5)
Co1 O21 1.880(4)
Co1 N21 1.865(6)
Co1 N22 1.798(5)
O1 C1 1.310(6)
O2 C20 1.323(7)
N1 C7 1.310(6)
N1 C8 1.440(7)
N2 C13 1.450(6)
N2 C14 1.497(7)
C1 C2 1.401(8)
C1 C6 1.403(7)
C2 C3 1.358(8)
C3 C4 1.391(9)
C4 C5 1.379(9)
C5 C6 1.404(8)
C6 C7 1.430(8)
C8 C9 1.400(7)
C8 C13 1.409(7)
C9 C10 1.372(8)
C10 C11 1.391(8)
C11 C12 1.378(8)
C12 C13 1.407(8)
C14 C15 1.536(8)
C14 C34 1.571(8)
C15 C16 1.386(8)
C15 C20 1.416(8)
C16 C17 1.383(10)
C17 C18 1.361(11)
C18 C19 1.371(9)
C19 C20 1.410(8)
O21 C21 1.347(7)
O22 C40 1.351(6)
N21 C27 1.335(9)
N21 C28 1.431(8)
N22 C33 1.372(8)
N22 C34 1.466(8)
C21 C22 1.391(8)
C21 C26 1.407(8)
C22 C23 1.390(9)
C23 C24 1.381(10)
C24 C25 1.352(10)
C25 C26 1.418(10)
C26 C27 1.424(9)
C28 C29 1.403(9)
C28 C33 1.396(10)
C29 C30 1.374(11)
C30 C31 1.384(13)
C31 C32 1.389(11)
C32 C33 1.416(9)
C34 C35 1.536(7)
C35 C36 1.398(7)
C35 C40 1.399(8)
C36 C37 1.381(8)
C37 C38 1.355(9)
C38 C39 1.388(8)
C39 C40 1.390(7)
O41 C41 1.402(9)
O41 C44 1.440(9)
O41 C41B 1.52(4)
O41 C44B 1.38(5)
O42 C45 1.440(8)
O42 C48 1.478(9)
C41 C42 1.494(10)
C42 C43 1.494(10)
C43 C44 1.482(12)
C43 C42B 1.26(4)
C43 C44B 1.59(4)
C41B C42B 1.51(7)
C45 C46 1.535(11)
C46 C47 1.458(11)
C47 C48 1.475(12)
O51 C51 1.418(9)
O51 C54 1.418(10)
C51 C52 1.501(10)
C52 C53 1.499(12)
C53 C54 1.495(10)
O61 C61 1.486(17)
O61 C64 1.444(18)
C61 C62 1.461(18)
C62 C63 1.504(19)
C63 C64 1.513(19)
